data_4307641
loop_
_publ_author_name
'Frank B. Johansson'
'Andrew D. Bond'
'Christine J. McKenzie'

_publ_contact_author_address
;
 University of Southern Denmark
 Department of Physics and Chemistry
 Campusvej 55
 5230 Odense
 Denmark
;
_publ_contact_author_email adb@chem.sdu.dk
_publ_contact_author_fax '+45 6615 8780'
_publ_contact_author_name 'Andrew D. Bond'
_publ_contact_author_phone '+45 6650 2545'
_publ_section_title
;
Functional Tetrametallic Linker Modules for Coordination Polymers and
Metal-Organic Frameworks
;
_journal_name_full 'Inorganic Chemistry'
_journal_page_first 2224
_journal_page_last 2236
_journal_paper_doi 10.1021/ic062131s
_journal_volume 46
_journal_year 2007
_chemical_formula_moiety 'C64 H60 Cl4 N12 O2 Zn2 2+, Cl6 Zn2 2-'
_chemical_formula_sum 'C64 H60 Cl10 N12 O2 Zn4'
_chemical_formula_weight 1645.29
_space_group_IT_number 12
_symmetry_cell_setting monoclinic
_symmetry_space_group_name_Hall '-I 2y'
_symmetry_space_group_name_H-M 'I 1 2/m 1'
_atom_sites_solution_hydrogens geom
_atom_sites_solution_primary direct
_atom_sites_solution_secondary difmap
_cell_angle_alpha 90.00
_cell_angle_beta 106.345(2)
_cell_angle_gamma 90.00
_cell_formula_units_Z 2
_cell_length_a 11.7529(9)
_cell_length_b 27.090(2)
_cell_length_c 12.0596(9)
_cell_measurement_reflns_used 2689
_cell_measurement_temperature 150(2)
_cell_measurement_theta_max 22.48
_cell_measurement_theta_min 2.60
_cell_volume 3684.4(5)
_computing_cell_refinement 'SAINT v.5.0 (Bruker, 2001)'
_computing_data_collection 'SMART v.5.0 (Bruker, 2001)'
_computing_data_reduction 'SAINT v.5.0'
_computing_molecular_graphics 'SHELXTL v.6.10'
_computing_publication_material 'SHELXTL v.6.10'
_computing_structure_refinement 'SHELXTL v.6.10'
_computing_structure_solution 'SHELXTL v.6.10 (Sheldrick, 2000)'
_diffrn_ambient_temperature 150(2)
_diffrn_measured_fraction_theta_full 1.000
_diffrn_measured_fraction_theta_max 1.000
_diffrn_measurement_device_type 'Bruker SMART 1000'
_diffrn_measurement_method 'Thin slice \w scans'
_diffrn_radiation_monochromator graphite
_diffrn_radiation_source 'fine-focus sealed tube'
_diffrn_radiation_type MoK\a
_diffrn_radiation_wavelength 0.71073
_diffrn_reflns_av_R_equivalents 0.0554
_diffrn_reflns_av_sigmaI/netI 0.0763
_diffrn_reflns_limit_h_max 13
_diffrn_reflns_limit_h_min -13
_diffrn_reflns_limit_k_max 19
_diffrn_reflns_limit_k_min -32
_diffrn_reflns_limit_l_max 14
_diffrn_reflns_limit_l_min -14
_diffrn_reflns_number 9892
_diffrn_reflns_theta_full 24.88
_diffrn_reflns_theta_max 24.88
_diffrn_reflns_theta_min 1.50
_diffrn_standards_number 0
_exptl_absorpt_coefficient_mu 2.335
_exptl_absorpt_correction_T_max 0.738
_exptl_absorpt_correction_T_min 0.585
_exptl_absorpt_correction_type multi-scan
_exptl_absorpt_process_details 'SADABS v.2.03 (Sheldrick, 2002)'
_exptl_crystal_colour yellow
_exptl_crystal_density_diffrn 1.601
_exptl_crystal_density_method 'not measured'
_exptl_crystal_description block
_exptl_crystal_F_000 1788
_exptl_crystal_size_max 0.40
_exptl_crystal_size_mid 0.20
_exptl_crystal_size_min 0.13
_refine_diff_density_max 0.685
_refine_diff_density_min -0.336
_refine_diff_density_rms 0.085
_refine_ls_extinction_method none
_refine_ls_goodness_of_fit_ref 0.944
_refine_ls_hydrogen_treatment constr
_refine_ls_matrix_type full
_refine_ls_number_parameters 197
_refine_ls_number_reflns 3282
_refine_ls_number_restraints 0
_refine_ls_restrained_S_all 0.944
_refine_ls_R_factor_all 0.0957
_refine_ls_R_factor_gt 0.0581
_refine_ls_shift/su_max 0.001
_refine_ls_shift/su_mean 0.000
_refine_ls_structure_factor_coef Fsqd
_refine_ls_weighting_details 'calc w=1/[\s^2^(Fo^2^)+(0.0953P)^2^] where P=(Fo^2^+2Fc^2^)/3'
_refine_ls_weighting_scheme calc
_refine_ls_wR_factor_gt 0.1510
_refine_ls_wR_factor_ref 0.1622
_reflns_number_gt 1925
_reflns_number_total 3282
_reflns_threshold_expression I>2\s(I)
_cod_data_source_file ic062131ssi20061110_025004_2.cif
_cod_data_source_block 1_squeezed
_cod_depositor_comments
;

2021-10-24
Formula fixed to be consistent with given Z
                 miguel
;
_cod_original_formula_sum 'C64 H60 Cl10 N12 O2 Zn6'
_cod_original_formula_weight 1775.96
_cod_original_sg_symbol_H-M 'I 2/m'
_cod_database_code 4307641

loop_
_symmetry_equiv_pos_as_xyz
'x, y, z'
'-x, y, -z'
'x+1/2, y+1/2, z+1/2'
'-x+1/2, y+1/2, -z+1/2'
'-x, -y, -z'
'x, -y, z'
'-x+1/2, -y+1/2, -z+1/2'
'x+1/2, -y+1/2, z+1/2'

loop_
_atom_site_label
_atom_site_type_symbol
_atom_site_fract_x
_atom_site_fract_y
_atom_site_fract_z
_atom_site_U_iso_or_equiv
_atom_site_adp_type
_atom_site_occupancy
_atom_site_symmetry_multiplicity
_atom_site_calc_flag
_atom_site_refinement_flags
_atom_site_disorder_assembly
_atom_site_disorder_group
Zn1 Zn 0.11019(6) 0.29037(2) 0.14691(6) 0.0481(3) Uani 1 1 d . . .
Cl1 Cl 0.21570(15) 0.23323(6) 0.08013(14) 0.0687(5) Uani 1 1 d . . .
O1 O 0.0000 0.31918(16) 0.0000 0.0424(12) Uani 1 2 d S . .
N1 N 0.0035(4) 0.24352(18) 0.2116(4) 0.0577(13) Uani 1 1 d . . .
N2 N 0.0417(4) 0.34058(16) 0.2561(4) 0.0504(12) Uani 1 1 d . . .
N3 N 0.2334(4) 0.34703(18) 0.1747(4) 0.0550(13) Uani 1 1 d . . .
C1 C -0.0250(6) 0.1985(2) 0.1715(6) 0.076(2) Uani 1 1 d . . .
H1A H 0.0080 0.1857 0.1139 0.092 Uiso 1 1 calc R . .
C2 C -0.1003(8) 0.1700(3) 0.2105(8) 0.100(3) Uani 1 1 d . . .
H2A H -0.1244 0.1386 0.1769 0.120 Uiso 1 1 calc R . .
C3 C -0.1419(7) 0.1872(4) 0.3003(11) 0.118(4) Uani 1 1 d . . .
H3A H -0.1907 0.1670 0.3324 0.142 Uiso 1 1 calc R . .
C4 C -0.1112(7) 0.2333(4) 0.3413(7) 0.099(3) Uani 1 1 d . . .
H4A H -0.1402 0.2463 0.4014 0.119 Uiso 1 1 calc R . .
C5 C -0.0376(6) 0.2615(3) 0.2951(6) 0.072(2) Uani 1 1 d . . .
C6 C 0.0052(6) 0.3117(3) 0.3423(5) 0.0690(19) Uani 1 1 d . . .
H6A H -0.0592 0.3292 0.3643 0.083 Uiso 1 1 calc R . .
H6B H 0.0729 0.3080 0.4124 0.083 Uiso 1 1 calc R . .
C7 C 0.1358(6) 0.3761(2) 0.3119(5) 0.072(2) Uani 1 1 d . . .
H7A H 0.1800 0.3636 0.3892 0.086 Uiso 1 1 calc R . .
H7B H 0.0996 0.4081 0.3222 0.086 Uiso 1 1 calc R . .
C8 C 0.2211(6) 0.3834(3) 0.2385(7) 0.072(2) Uani 1 1 d . . .
C9 C 0.2827(8) 0.4273(3) 0.2440(11) 0.147(5) Uani 1 1 d . . .
H9A H 0.2610 0.4543 0.2839 0.177 Uiso 1 1 calc R . .
C10 C 0.3632(11) 0.4330(4) 0.2004(18) 0.242(10) Uani 1 1 d . . .
H10A H 0.4146 0.4607 0.2182 0.290 Uiso 1 1 calc R . .
C11 C 0.3762(8) 0.3967(4) 0.1227(13) 0.171(6) Uani 1 1 d . . .
H11A H 0.4296 0.4019 0.0776 0.205 Uiso 1 1 calc R . .
C12 C 0.3089(6) 0.3513(3) 0.1103(7) 0.086(2) Uani 1 1 d . . .
H12A H 0.3180 0.3258 0.0592 0.104 Uiso 1 1 calc R . .
C13 C -0.0631(5) 0.3664(2) 0.1807(5) 0.0509(14) Uani 1 1 d . . .
H13A H -0.0957 0.3893 0.2278 0.061 Uiso 1 1 calc R . .
H13B H -0.1252 0.3419 0.1454 0.061 Uiso 1 1 calc R . .
C14 C 0.0000 0.3689(2) 0.0000 0.0335(16) Uani 1 2 d S . .
C15 C -0.0295(4) 0.39517(17) 0.0854(4) 0.0408(13) Uani 1 1 d . . .
C16 C -0.0300(4) 0.44538(18) 0.0838(4) 0.0405(13) Uani 1 1 d . . .
H16A H -0.0520 0.4626 0.1432 0.049 Uiso 1 1 calc R . .
C17 C 0.0000 0.4720(2) 0.0000 0.0341(16) Uani 1 2 d S . .

loop_
_atom_site_aniso_label
_atom_site_aniso_U_11
_atom_site_aniso_U_22
_atom_site_aniso_U_33
_atom_site_aniso_U_23
_atom_site_aniso_U_13
_atom_site_aniso_U_12
Zn1 0.0488(4) 0.0338(4) 0.0653(5) 0.0078(3) 0.0220(3) 0.0035(3)
Cl1 0.0706(11) 0.0590(10) 0.0774(11) 0.0044(8) 0.0225(9) 0.0228(9)
O1 0.050(3) 0.025(3) 0.051(3) 0.000 0.011(2) 0.000
N1 0.057(3) 0.045(3) 0.071(3) 0.021(3) 0.016(3) -0.004(2)
N2 0.059(3) 0.043(3) 0.047(3) 0.011(2) 0.012(2) 0.011(2)
N3 0.046(3) 0.044(3) 0.072(3) 0.011(3) 0.012(3) -0.001(2)
C1 0.078(5) 0.040(4) 0.102(6) 0.032(3) 0.011(4) -0.013(3)
C2 0.084(6) 0.067(6) 0.131(8) 0.029(5) 0.001(5) -0.011(5)
C3 0.069(6) 0.089(7) 0.202(11) 0.065(8) 0.047(6) -0.006(5)
C4 0.080(5) 0.122(8) 0.116(7) 0.074(6) 0.062(5) 0.036(5)
C5 0.059(4) 0.089(6) 0.075(5) 0.045(4) 0.028(4) 0.021(4)
C6 0.087(5) 0.067(4) 0.062(4) 0.023(3) 0.036(4) 0.032(4)
C7 0.090(5) 0.050(4) 0.056(4) 0.002(3) -0.011(4) 0.020(4)
C8 0.047(4) 0.055(4) 0.105(6) 0.018(4) 0.006(4) -0.001(3)
C9 0.076(6) 0.053(5) 0.325(15) -0.019(7) 0.074(8) -0.017(5)
C10 0.108(10) 0.056(7) 0.58(3) 0.017(12) 0.135(14) 0.009(7)
C11 0.062(6) 0.119(9) 0.357(18) 0.108(11) 0.100(8) 0.020(6)
C12 0.047(4) 0.079(5) 0.133(7) 0.045(5) 0.025(4) 0.015(4)
C13 0.055(4) 0.048(3) 0.052(4) 0.003(3) 0.018(3) 0.009(3)
C14 0.033(4) 0.030(4) 0.037(4) 0.000 0.010(3) 0.000
C15 0.035(3) 0.033(3) 0.053(3) 0.011(2) 0.008(2) 0.002(2)
C16 0.037(3) 0.035(3) 0.046(3) -0.001(2) 0.006(2) 0.006(2)
C17 0.038(4) 0.025(4) 0.038(4) 0.000 0.008(3) 0.000

loop_
_atom_type_symbol
_atom_type_description
_atom_type_scat_dispersion_real
_atom_type_scat_dispersion_imag
_atom_type_scat_source
C C 0.0033 0.0016 'International Tables Vol C Tables 4.2.6.8 and 6.1.1.4'
H H 0.0000 0.0000 'International Tables Vol C Tables 4.2.6.8 and 6.1.1.4'
N N 0.0061 0.0033 'International Tables Vol C Tables 4.2.6.8 and 6.1.1.4'
Cl Cl 0.1484 0.1585 'International Tables Vol C Tables 4.2.6.8 and 6.1.1.4'
Zn Zn 0.2839 1.4301 'International Tables Vol C Tables 4.2.6.8 and 6.1.1.4'
O O 0.0106 0.0060 'International Tables Vol C Tables 4.2.6.8 and 6.1.1.4'

loop_
_geom_angle_atom_site_label_1
_geom_angle_atom_site_label_2
_geom_angle_atom_site_label_3
_geom_angle
_geom_angle_site_symmetry_1
_geom_angle_site_symmetry_3
_geom_angle_publ_flag
O1 Zn1 N3 95.81(16) . . ?
O1 Zn1 N1 104.92(15) . . ?
N3 Zn1 N1 149.0(2) . . ?
O1 Zn1 N2 91.93(13) . . ?
N3 Zn1 N2 78.6(2) . . ?
N1 Zn1 N2 78.0(2) . . ?
O1 Zn1 Cl1 103.32(9) . . ?
N3 Zn1 Cl1 97.81(16) . . ?
N1 Zn1 Cl1 99.44(16) . . ?
N2 Zn1 Cl1 164.64(12) . . ?
C14 O1 Zn1 112.57(12) . 2 ?
C14 O1 Zn1 112.57(12) . . ?
Zn1 O1 Zn1 134.9(2) 2 . ?
C1 N1 C5 120.6(6) . . ?
C1 N1 Zn1 122.9(5) . . ?
C5 N1 Zn1 116.6(4) . . ?
C6 N2 C7 111.0(5) . . ?
C6 N2 C13 109.2(4) . . ?
C7 N2 C13 111.0(4) . . ?
C6 N2 Zn1 109.0(4) . . ?
C7 N2 Zn1 108.8(4) . . ?
C13 N2 Zn1 107.8(3) . . ?
C8 N3 C12 119.1(6) . . ?
C8 N3 Zn1 118.3(5) . . ?
C12 N3 Zn1 121.1(5) . . ?
N1 C1 C2 121.5(8) . . ?
N1 C1 H1A 119.3 . . ?
C2 C1 H1A 119.3 . . ?
C1 C2 C3 119.2(8) . . ?
C1 C2 H2A 120.4 . . ?
C3 C2 H2A 120.4 . . ?
C4 C3 C2 118.6(8) . . ?
C4 C3 H3A 120.7 . . ?
C2 C3 H3A 120.7 . . ?
C3 C4 C5 119.6(8) . . ?
C3 C4 H4A 120.2 . . ?
C5 C4 H4A 120.2 . . ?
N1 C5 C4 120.4(8) . . ?
N1 C5 C6 117.7(6) . . ?
C4 C5 C6 121.8(7) . . ?
N2 C6 C5 110.5(5) . . ?
N2 C6 H6A 109.6 . . ?
C5 C6 H6A 109.6 . . ?
N2 C6 H6B 109.6 . . ?
C5 C6 H6B 109.6 . . ?
H6A C6 H6B 108.1 . . ?
N2 C7 C8 110.5(5) . . ?
N2 C7 H7A 109.5 . . ?
C8 C7 H7A 109.5 . . ?
N2 C7 H7B 109.5 . . ?
C8 C7 H7B 109.5 . . ?
H7A C7 H7B 108.1 . . ?
N3 C8 C9 122.9(8) . . ?
N3 C8 C7 116.8(6) . . ?
C9 C8 C7 120.3(8) . . ?
C10 C9 C8 123.3(12) . . ?
C10 C9 H9A 118.3 . . ?
C8 C9 H9A 118.3 . . ?
C9 C10 C11 116.6(12) . . ?
C9 C10 H10A 121.7 . . ?
C11 C10 H10A 121.7 . . ?
C10 C11 C12 120.6(10) . . ?
C10 C11 H11A 119.7 . . ?
C12 C11 H11A 119.7 . . ?
N3 C12 C11 116.4(9) . . ?
N3 C12 H12A 121.8 . . ?
C11 C12 H12A 121.8 . . ?
N2 C13 C15 110.8(4) . . ?
N2 C13 H13A 109.5 . . ?
C15 C13 H13A 109.5 . . ?
N2 C13 H13B 109.5 . . ?
C15 C13 H13B 109.5 . . ?
H13A C13 H13B 108.1 . . ?
O1 C14 C15 121.2(3) . 2 ?
O1 C14 C15 121.2(3) . . ?
C15 C14 C15 117.5(6) 2 . ?
C16 C15 C14 120.6(5) . . ?
C16 C15 C13 121.3(5) . . ?
C14 C15 C13 118.1(5) . . ?
C15 C16 C17 122.5(5) . . ?
C15 C16 H16A 118.7 . . ?
C17 C16 H16A 118.7 . . ?
C16 C17 C16 116.3(6) . 2 ?
C16 C17 C17 121.9(3) . 5_565 ?
C16 C17 C17 121.9(3) 2 5_565 ?

loop_
_geom_bond_atom_site_label_1
_geom_bond_atom_site_label_2
_geom_bond_distance
_geom_bond_site_symmetry_2
_geom_bond_publ_flag
Zn1 O1 2.0331(18) . ?
Zn1 N3 2.071(5) . ?
Zn1 N1 2.084(5) . ?
Zn1 N2 2.197(4) . ?
Zn1 Cl1 2.2681(16) . ?
O1 C14 1.346(8) . ?
O1 Zn1 2.0331(18) 2 ?
N1 C1 1.321(8) . ?
N1 C5 1.326(8) . ?
N2 C6 1.459(7) . ?
N2 C7 1.477(8) . ?
N2 C13 1.483(6) . ?
N3 C8 1.283(8) . ?
N3 C12 1.339(8) . ?
C1 C2 1.355(10) . ?
C1 H1A 0.950 . ?
C2 C3 1.388(12) . ?
C2 H2A 0.950 . ?
C3 C4 1.356(13) . ?
C3 H3A 0.950 . ?
C4 C5 1.383(9) . ?
C4 H4A 0.950 . ?
C5 C6 1.505(10) . ?
C6 H6A 0.990 . ?
C6 H6B 0.990 . ?
C7 C8 1.525(10) . ?
C7 H7A 0.990 . ?
C7 H7B 0.990 . ?
C8 C9 1.384(10) . ?
C9 C10 1.214(15) . ?
C9 H9A 0.950 . ?
C10 C11 1.39(2) . ?
C10 H10A 0.950 . ?
C11 C12 1.449(12) . ?
C11 H11A 0.950 . ?
C12 H12A 0.950 . ?
C13 C15 1.530(7) . ?
C13 H13A 0.990 . ?
C13 H13B 0.990 . ?
C14 C15 1.374(6) 2 ?
C14 C15 1.375(6) . ?
C15 C16 1.360(6) . ?
C16 C17 1.366(6) . ?
C16 H16A 0.950 . ?
C17 C16 1.366(6) 2 ?
C17 C17 1.517(13) 5_565 ?

loop_
_geom_torsion_atom_site_label_1
_geom_torsion_atom_site_label_2
_geom_torsion_atom_site_label_3
_geom_torsion_atom_site_label_4
_geom_torsion
_geom_torsion_site_symmetry_1
_geom_torsion_site_symmetry_2
_geom_torsion_site_symmetry_3
_geom_torsion_site_symmetry_4
_geom_torsion_publ_flag
N3 Zn1 O1 C14 -31.91(16) . . . . ?
N1 Zn1 O1 C14 124.88(16) . . . . ?
N2 Zn1 O1 C14 46.78(13) . . . . ?
Cl1 Zn1 O1 C14 -131.38(5) . . . . ?
N3 Zn1 O1 Zn1 148.08(16) . . . 2 ?
N1 Zn1 O1 Zn1 -55.12(16) . . . 2 ?
N2 Zn1 O1 Zn1 -133.22(13) . . . 2 ?
Cl1 Zn1 O1 Zn1 48.61(5) . . . 2 ?
O1 Zn1 N1 C1 80.2(5) . . . . ?
N3 Zn1 N1 C1 -149.4(5) . . . . ?
N2 Zn1 N1 C1 169.0(5) . . . . ?
Cl1 Zn1 N1 C1 -26.4(5) . . . . ?
O1 Zn1 N1 C5 -98.4(4) . . . . ?
N3 Zn1 N1 C5 32.0(7) . . . . ?
N2 Zn1 N1 C5 -9.6(4) . . . . ?
Cl1 Zn1 N1 C5 155.0(4) . . . . ?
O1 Zn1 N2 C6 127.3(4) . . . . ?
N3 Zn1 N2 C6 -137.2(4) . . . . ?
N1 Zn1 N2 C6 22.5(4) . . . . ?
Cl1 Zn1 N2 C6 -59.5(7) . . . . ?
O1 Zn1 N2 C7 -111.6(3) . . . . ?
N3 Zn1 N2 C7 -16.0(3) . . . . ?
N1 Zn1 N2 C7 143.6(4) . . . . ?
Cl1 Zn1 N2 C7 61.7(7) . . . . ?
O1 Zn1 N2 C13 8.9(3) . . . . ?
N3 Zn1 N2 C13 104.4(4) . . . . ?
N1 Zn1 N2 C13 -96.0(4) . . . . ?
Cl1 Zn1 N2 C13 -177.9(4) . . . . ?
O1 Zn1 N3 C8 91.8(5) . . . . ?
N1 Zn1 N3 C8 -40.4(7) . . . . ?
N2 Zn1 N3 C8 1.1(5) . . . . ?
Cl1 Zn1 N3 C8 -163.8(5) . . . . ?
O1 Zn1 N3 C12 -74.5(5) . . . . ?
N1 Zn1 N3 C12 153.2(4) . . . . ?
N2 Zn1 N3 C12 -165.3(5) . . . . ?
Cl1 Zn1 N3 C12 29.8(5) . . . . ?
C5 N1 C1 C2 2.6(10) . . . . ?
Zn1 N1 C1 C2 -175.9(5) . . . . ?
N1 C1 C2 C3 -4.6(12) . . . . ?
C1 C2 C3 C4 4.0(13) . . . . ?
C2 C3 C4 C5 -1.6(13) . . . . ?
C1 N1 C5 C4 -0.1(9) . . . . ?
Zn1 N1 C5 C4 178.6(5) . . . . ?
C1 N1 C5 C6 175.9(5) . . . . ?
Zn1 N1 C5 C6 -5.5(7) . . . . ?
C3 C4 C5 N1 -0.4(11) . . . . ?
C3 C4 C5 C6 -176.2(7) . . . . ?
C7 N2 C6 C5 -150.7(5) . . . . ?
C13 N2 C6 C5 86.6(6) . . . . ?
Zn1 N2 C6 C5 -30.9(6) . . . . ?
N1 C5 C6 N2 25.4(8) . . . . ?
C4 C5 C6 N2 -158.7(6) . . . . ?
C6 N2 C7 C8 146.7(5) . . . . ?
C13 N2 C7 C8 -91.6(6) . . . . ?
Zn1 N2 C7 C8 26.8(5) . . . . ?
C12 N3 C8 C9 0.1(11) . . . . ?
Zn1 N3 C8 C9 -166.6(7) . . . . ?
C12 N3 C8 C7 -178.7(5) . . . . ?
Zn1 N3 C8 C7 14.6(7) . . . . ?
N2 C7 C8 N3 -28.4(8) . . . . ?
N2 C7 C8 C9 152.7(7) . . . . ?
N3 C8 C9 C10 -9(2) . . . . ?
C7 C8 C9 C10 169.6(14) . . . . ?
C8 C9 C10 C11 13(2) . . . . ?
C9 C10 C11 C12 -10(2) . . . . ?
C8 N3 C12 C11 2.9(10) . . . . ?
Zn1 N3 C12 C11 169.2(6) . . . . ?
C10 C11 C12 N3 1.5(15) . . . . ?
C6 N2 C13 C15 -177.3(5) . . . . ?
C7 N2 C13 C15 60.0(6) . . . . ?
Zn1 N2 C13 C15 -59.0(5) . . . . ?
Zn1 O1 C14 C15 -57.9(2) 2 . . 2 ?
Zn1 O1 C14 C15 122.1(2) . . . 2 ?
Zn1 O1 C14 C15 122.1(2) 2 . . . ?
Zn1 O1 C14 C15 -57.9(2) . . . . ?
O1 C14 C15 C16 -179.5(3) . . . . ?
C15 C14 C15 C16 0.5(3) 2 . . . ?
O1 C14 C15 C13 -0.3(5) . . . . ?
C15 C14 C15 C13 179.7(5) 2 . . . ?
N2 C13 C15 C16 -111.6(5) . . . . ?
N2 C13 C15 C14 69.2(6) . . . . ?
C14 C15 C16 C17 -1.1(7) . . . . ?
C13 C15 C16 C17 179.8(4) . . . . ?
C15 C16 C17 C16 0.5(3) . . . 2 ?
C15 C16 C17 C17 -179.5(3) . . . 5_565 ?

loop_
_platon_squeeze_void_nr
_platon_squeeze_void_average_x
_platon_squeeze_void_average_y
_platon_squeeze_void_average_z
_platon_squeeze_void_volume
_platon_squeeze_void_count_electrons
1 -0.013 0.000 0.004 503 166
2 -0.015 0.500 0.496 503 166
